data_4131389
loop_
_publ_author_name
'Li, Beryl X.'
'Le, Diane N.'
'Mack, Kyle A.'
'McClory, Andrew'
'Lim, Ngiap-Kie'
'Cravillion, Theresa'
'Savage, Scott'
'Han, Chong'
'Collum, David B.'
'Zhang, Haiming'
'Gosselin, Francis'

_publ_section_title
;
 Highly Stereoselective Synthesis of Tetrasubstituted Acyclic All-Carbon
 Olefins via Enol Tosylation and Suzuki-Miyaura Coupling.
;
_journal_issue 31
_journal_name_full 'Journal of the American Chemical Society'
_journal_page_first 10777
_journal_page_last 10783
_journal_paper_doi 10.1021/jacs.7b05071
_journal_volume 139
_journal_year 2017
_chemical_formula_sum 'C25 H24 O3 S'
_chemical_formula_weight 404.50
_chemical_name_common 71462-062
_chemical_name_systematic gene766
_space_group.centring_type primitive

_space_group_crystal_system monoclinic
_space_group_IT_number 14
_space_group_name_Hall '-P 2ybc'
_space_group_name_H-M_alt 'P 1 21/c 1'
_atom_sites_solution_hydrogens geom
_atom_sites_solution_primary iterative
_atom_sites_solution_secondary difmap
_audit_creation_method SHELXL-2016/4
_cell_angle_alpha 90
_cell_angle_beta 95.834(4)
_cell_angle_gamma 90
_cell_formula_units_Z 8
_cell_length_a 44.237(10)
_cell_length_b 10.331(2)
_cell_length_c 9.158(2)
_cell_measurement_reflns_used 9925
_cell_measurement_temperature 100(2)
_cell_measurement_theta_max 25.43
_cell_measurement_theta_min 2.31
_cell_volume 4163.6(15)
_computing_cell_refinement 'Bruker SAINT'
_computing_data_collection 'Bruker APEX2'
_computing_data_reduction 'Bruker SAINT'
_computing_molecular_graphics ORTEP-32
_computing_publication_material WinGX
_computing_structure_refinement SHELXL-2016
_computing_structure_solution SHELXT-2014
_diffrn_ambient_temperature 100(2)
_diffrn_detector_area_resol_mean 8.366
_diffrn_measured_fraction_theta_full 0.999
_diffrn_measured_fraction_theta_max 0.994
_diffrn_measurement_device_type 'Bruker APEX-I CCD'
_diffrn_measurement_method '\f and \w scans'
_diffrn_radiation_type MoK\a
_diffrn_radiation_wavelength 0.71073
_diffrn_reflns_av_R_equivalents 0.0789
_diffrn_reflns_av_unetI/netI 0.0925
_diffrn_reflns_Laue_measured_fraction_full 0.999
_diffrn_reflns_Laue_measured_fraction_max 0.994
_diffrn_reflns_limit_h_max 52
_diffrn_reflns_limit_h_min -53
_diffrn_reflns_limit_k_max 12
_diffrn_reflns_limit_k_min -12
_diffrn_reflns_limit_l_max 10
_diffrn_reflns_limit_l_min -11
_diffrn_reflns_number 34395
_diffrn_reflns_point_group_measured_fraction_full 0.999
_diffrn_reflns_point_group_measured_fraction_max 0.994
_diffrn_reflns_theta_full 25.000
_diffrn_reflns_theta_max 25.478
_diffrn_reflns_theta_min 1.388
_diffrn_source 'fine focus sealed tube'
_exptl_absorpt_coefficient_mu 0.179
_exptl_absorpt_correction_T_max 0.745
_exptl_absorpt_correction_T_min 0.594
_exptl_absorpt_correction_type multi-scan
_exptl_absorpt_process_details SADABS
_exptl_crystal_colour colorless
_exptl_crystal_density_diffrn 1.291
_exptl_crystal_description plate
_exptl_crystal_F_000 1712
_exptl_crystal_size_max 0.080
_exptl_crystal_size_mid 0.080
_exptl_crystal_size_min 0.080
_refine_diff_density_max 1.485
_refine_diff_density_min -0.844
_refine_diff_density_rms 0.144
_refine_ls_extinction_method none
_refine_ls_goodness_of_fit_ref 1.067
_refine_ls_hydrogen_treatment constr
_refine_ls_matrix_type full
_refine_ls_number_parameters 236
_refine_ls_number_reflns 7595
_refine_ls_number_restraints 0
_refine_ls_restrained_S_all 1.067
_refine_ls_R_factor_all 0.1296
_refine_ls_R_factor_gt 0.1169
_refine_ls_shift/su_max 0.001
_refine_ls_shift/su_mean 0.000
_refine_ls_structure_factor_coef Fsqd
_refine_ls_weighting_details 'w=1/[\s^2^(Fo^2^)+(0.1056P)^2^+40.8115P] where P=(Fo^2^+2Fc^2^)/3'
_refine_ls_weighting_scheme calc
_refine_ls_wR_factor_gt 0.2951
_refine_ls_wR_factor_ref 0.3037
_reflns_Friedel_coverage 0.000
_reflns_number_gt 6398
_reflns_number_total 7595
_reflns_threshold_expression 'I > 2\s(I)'
_cod_data_source_file ja-2017-050714-File025.cif
_cod_data_source_block 71462-062
_cod_original_cell_volume 4163.7(17)
_cod_original_sg_symbol_H-M 'P 21/c'
_cod_database_code 4131389
_shelx_shelxl_version_number 2016/4
_shelx_space_group_comment
; 
The symmetry employed for this shelxl refinement is uniquely defined 
by the following loop, which should always be used as a source of 
symmetry information in preference to the above space-group names. 
They are only intended as comments. 
;
_shelx_estimated_absorpt_t_min 0.986
_shelx_estimated_absorpt_t_max 0.986

loop_
_space_group_symop_operation_xyz
'x, y, z'
'-x, y+1/2, -z+1/2'
'-x, -y, -z'
'x, -y-1/2, z-1/2'

loop_
_atom_site_label
_atom_site_type_symbol
_atom_site_fract_x
_atom_site_fract_y
_atom_site_fract_z
_atom_site_U_iso_or_equiv
_atom_site_adp_type
_atom_site_occupancy
_atom_site_site_symmetry_order
_atom_site_calc_flag
_atom_site_refinement_flags_posn
_atom_site_refinement_flags_adp
C1 C 0.94337(16) 0.4917(6) 0.5674(8) 0.0079(14) Uiso 1 1 d . .
C2 C 0.95765(17) 0.3793(7) 0.5260(9) 0.0145(16) Uiso 1 1 d . .
H2 H 0.957195 0.303494 0.584459 0.017 Uiso 1 1 calc R U
C3 C 0.97247(18) 0.3776(8) 0.4003(9) 0.0185(18) Uiso 1 1 d . .
H3 H 0.982520 0.301180 0.373706 0.022 Uiso 1 1 calc R U
C4 C 0.97274(18) 0.4884(8) 0.3118(10) 0.0191(18) Uiso 1 1 d . .
C5 C 0.95863(18) 0.6014(8) 0.3539(10) 0.0196(18) Uiso 1 1 d . .
H5 H 0.959025 0.676906 0.294859 0.024 Uiso 1 1 calc R U
C6 C 0.94395(17) 0.6048(7) 0.4818(9) 0.0142(16) Uiso 1 1 d . .
H6 H 0.934513 0.681994 0.510606 0.017 Uiso 1 1 calc R U
C7 C 0.9869(2) 0.4855(9) 0.1687(11) 0.028(2) Uiso 1 1 d . .
H7A H 0.970950 0.489849 0.086573 0.043 Uiso 1 1 calc R U
H7B H 0.998492 0.405102 0.162385 0.043 Uiso 1 1 calc R U
H7C H 1.000625 0.559739 0.164276 0.043 Uiso 1 1 calc R U
C8 C 0.86785(16) 0.4943(7) 0.5514(8) 0.0095(15) Uiso 1 1 d . .
C9 C 0.84357(17) 0.5395(7) 0.6075(9) 0.0136(16) Uiso 1 1 d . .
C10 C 0.83905(19) 0.5307(8) 0.7670(10) 0.0204(18) Uiso 1 1 d . .
H10A H 0.836699 0.618656 0.807078 0.025 Uiso 1 1 calc R U
H10B H 0.857108 0.490174 0.821335 0.025 Uiso 1 1 calc R U
C11 C 0.81110(19) 0.4510(8) 0.7876(10) 0.0214(18) Uiso 1 1 d . .
H11 H 0.791330 0.487060 0.742602 0.026 Uiso 1 1 calc R U
C12 C 0.8100(2) 0.3786(8) 0.9316(11) 0.031(2) Uiso 1 1 d . .
H12A H 0.827970 0.384276 1.005173 0.038 Uiso 1 1 calc R U
H12B H 0.790225 0.372925 0.972876 0.038 Uiso 1 1 calc R U
C13 C 0.8134(2) 0.3068(9) 0.7912(11) 0.034(2) Uiso 1 1 d . .
H13A H 0.833487 0.267800 0.779234 0.041 Uiso 1 1 calc R U
H13B H 0.795789 0.256464 0.746976 0.041 Uiso 1 1 calc R U
C14 C 0.81740(17) 0.5949(7) 0.5068(9) 0.0170(17) Uiso 1 1 d . .
C15 C 0.80298(17) 0.5227(7) 0.3945(9) 0.0137(16) Uiso 1 1 d . .
H15 H 0.809776 0.437045 0.378889 0.016 Uiso 1 1 calc R U
C16 C 0.77792(19) 0.5735(8) 0.3003(10) 0.0225(18) Uiso 1 1 d . .
H16 H 0.768765 0.523245 0.220860 0.027 Uiso 1 1 calc R U
C17 C 0.7669(2) 0.6995(8) 0.3266(10) 0.027(2) Uiso 1 1 d . .
H17 H 0.750068 0.734662 0.266931 0.032 Uiso 1 1 calc R U
C18 C 0.78157(19) 0.7700(8) 0.4430(10) 0.0224(18) Uiso 1 1 d . .
H18 H 0.774790 0.855276 0.460794 0.027 Uiso 1 1 calc R U
C19 C 0.80607(18) 0.7188(8) 0.5347(9) 0.0194(17) Uiso 1 1 d . .
H19 H 0.815002 0.767891 0.615586 0.023 Uiso 1 1 calc R U
C20 C 0.87557(15) 0.5001(6) 0.3982(8) 0.0063(14) Uiso 1 1 d . .
C21 C 0.87217(17) 0.6156(7) 0.3166(9) 0.0147(16) Uiso 1 1 d . .
H21 H 0.863847 0.689412 0.359698 0.018 Uiso 1 1 calc R U
C22 C 0.88048(17) 0.6246(7) 0.1772(9) 0.0159(16) Uiso 1 1 d . .
H22 H 0.878186 0.703727 0.124293 0.019 Uiso 1 1 calc R U
C23 C 0.89242(17) 0.5153(7) 0.1142(9) 0.0148(16) Uiso 1 1 d . .
H23 H 0.898069 0.520412 0.016998 0.018 Uiso 1 1 calc R U
C24 C 0.89620(18) 0.4003(7) 0.1899(10) 0.0184(17) Uiso 1 1 d . .
H24 H 0.904711 0.327344 0.145920 0.022 Uiso 1 1 calc R U
C25 C 0.88756(17) 0.3917(7) 0.3295(9) 0.0133(16) Uiso 1 1 d . .
H25 H 0.889669 0.311693 0.380620 0.016 Uiso 1 1 calc R U
C26 C 0.5561(2) 0.5050(8) 0.6289(11) 0.025(2) Uiso 1 1 d . .
C27 C 0.5562(2) 0.3967(8) 0.5360(11) 0.028(2) Uiso 1 1 d . .
H27 H 0.565808 0.318353 0.569338 0.034 Uiso 1 1 calc R U
C28 C 0.5417(2) 0.4073(9) 0.3924(12) 0.033(2) Uiso 1 1 d . .
H28 H 0.541593 0.334605 0.328790 0.040 Uiso 1 1 calc R U
C29 C 0.5274(2) 0.5216(9) 0.3402(12) 0.032(2) Uiso 1 1 d . .
C30 C 0.52729(19) 0.6257(9) 0.4384(10) 0.026(2) Uiso 1 1 d . .
H30 H 0.516724 0.702430 0.407159 0.031 Uiso 1 1 calc R U
C31 C 0.5418(2) 0.6211(8) 0.5769(11) 0.026(2) Uiso 1 1 d . .
H31 H 0.542267 0.695369 0.638263 0.031 Uiso 1 1 calc R U
C32 C 0.5132(2) 0.5314(10) 0.1874(12) 0.038(2) Uiso 1 1 d . .
H32A H 0.499502 0.606159 0.178280 0.056 Uiso 1 1 calc R U
H32B H 0.501631 0.452338 0.161391 0.056 Uiso 1 1 calc R U
H32C H 0.529060 0.542159 0.121042 0.056 Uiso 1 1 calc R U
C33 C 0.6320(2) 0.5047(8) 0.7030(11) 0.026(2) Uiso 1 1 d . .
C34 C 0.6574(2) 0.4641(8) 0.7902(10) 0.0244(19) Uiso 1 1 d . .
C35 C 0.6598(2) 0.4658(9) 0.9528(10) 0.0254(19) Uiso 1 1 d . .
H35A H 0.673717 0.396261 0.992060 0.031 Uiso 1 1 calc R U
H35B H 0.639556 0.449249 0.986395 0.031 Uiso 1 1 calc R U
C36 C 0.6718(2) 0.5981(8) 1.0114(10) 0.0234(19) Uiso 1 1 d . .
H36 H 0.659387 0.675479 0.978491 0.028 Uiso 1 1 calc R U
C37 C 0.7059(2) 0.6182(10) 1.0357(12) 0.035(2) Uiso 1 1 d . .
H37A H 0.713905 0.705306 1.015774 0.042 Uiso 1 1 calc R U
H37B H 0.719165 0.545515 1.011633 0.042 Uiso 1 1 calc R U
C38 C 0.6878(2) 0.6026(10) 1.1698(11) 0.032(2) Uiso 1 1 d . .
H38A H 0.684758 0.680460 1.229578 0.038 Uiso 1 1 calc R U
H38B H 0.690026 0.520457 1.225432 0.038 Uiso 1 1 calc R U
C39 C 0.68455(19) 0.4209(8) 0.7191(10) 0.0227(19) Uiso 1 1 d . .
C40 C 0.6974(2) 0.5039(9) 0.6274(11) 0.031(2) Uiso 1 1 d . .
H40 H 0.688785 0.587217 0.609059 0.037 Uiso 1 1 calc R U
C41 C 0.7236(2) 0.4676(9) 0.5589(11) 0.030(2) Uiso 1 1 d . .
H41 H 0.731847 0.523362 0.490737 0.036 Uiso 1 1 calc R U
C42 C 0.7367(2) 0.3478(8) 0.5950(10) 0.027(2) Uiso 1 1 d . .
H42 H 0.754188 0.321727 0.550653 0.032 Uiso 1 1 calc R U
C43 C 0.7248(2) 0.2665(9) 0.6930(10) 0.027(2) Uiso 1 1 d . .
H43 H 0.734304 0.185685 0.716982 0.032 Uiso 1 1 calc R U
C44 C 0.6987(2) 0.3028(9) 0.7579(11) 0.027(2) Uiso 1 1 d . .
H44 H 0.690617 0.247746 0.827491 0.032 Uiso 1 1 calc R U
C45 C 0.62546(19) 0.5044(8) 0.5389(10) 0.024(2) Uiso 1 1 d . .
C46 C 0.61233(19) 0.6135(8) 0.4684(10) 0.0218(18) Uiso 1 1 d . .
H46 H 0.609046 0.690041 0.522079 0.026 Uiso 1 1 calc R U
C47 C 0.6042(2) 0.6076(9) 0.3192(11) 0.027(2) Uiso 1 1 d . .
H47 H 0.595445 0.681546 0.269999 0.032 Uiso 1 1 calc R U
C48 C 0.6086(2) 0.4946(9) 0.2380(12) 0.032(2) Uiso 1 1 d . .
H48 H 0.602706 0.491478 0.135363 0.038 Uiso 1 1 calc R U
C49 C 0.6219(2) 0.3872(9) 0.3119(11) 0.033(2) Uiso 1 1 d . .
H49 H 0.625520 0.310603 0.258896 0.039 Uiso 1 1 calc R U
C50 C 0.6299(2) 0.3917(8) 0.4611(10) 0.0239(19) Uiso 1 1 d . .
H50 H 0.638377 0.317568 0.511015 0.029 Uiso 1 1 calc R U
O1 O 0.93378(12) 0.3932(5) 0.8192(6) 0.0181(12) Uiso 1 1 d . .
O2 O 0.91572(12) 0.6175(5) 0.7596(6) 0.0154(12) Uiso 1 1 d . .
O3 O 0.89007(11) 0.4219(5) 0.6465(6) 0.0116(11) Uiso 1 1 d . .
O4 O 0.58374(15) 0.3704(6) 0.8461(8) 0.0318(16) Uiso 1 1 d . .
O5 O 0.56484(15) 0.5905(6) 0.8979(8) 0.0320(15) Uiso 1 1 d . .
O6 O 0.60949(13) 0.5698(5) 0.7796(7) 0.0243(14) Uiso 1 1 d . .
S1 S 0.92156(4) 0.48784(15) 0.7135(2) 0.0094(4) Uiso 1 1 d . .
S2 S 0.57760(5) 0.5017(2) 0.8047(3) 0.0285(6) Uiso 1 1 d . .

loop_
_atom_type_symbol
_atom_type_description
_atom_type_scat_dispersion_real
_atom_type_scat_dispersion_imag
_atom_type_scat_source
C C 0.0033 0.0016 'International Tables Vol C Tables 4.2.6.8 and 6.1.1.4'
H H 0.0000 0.0000 'International Tables Vol C Tables 4.2.6.8 and 6.1.1.4'
O O 0.0106 0.0060 'International Tables Vol C Tables 4.2.6.8 and 6.1.1.4'
S S 0.1246 0.1234 'International Tables Vol C Tables 4.2.6.8 and 6.1.1.4'

loop_
_geom_angle_atom_site_label_1
_geom_angle_atom_site_label_2
_geom_angle_atom_site_label_3
_geom_angle
C2 C1 C6 120.4(7)
C2 C1 S1 119.7(6)
C6 C1 S1 119.6(5)
C3 C2 C1 120.3(7)
C3 C2 H2 119.9
C1 C2 H2 119.9
C2 C3 C4 120.2(8)
C2 C3 H3 119.9
C4 C3 H3 119.9
C5 C4 C3 119.5(8)
C5 C4 C7 119.6(8)
C3 C4 C7 120.9(8)
C6 C5 C4 120.8(8)
C6 C5 H5 119.6
C4 C5 H5 119.6
C5 C6 C1 118.9(7)
C5 C6 H6 120.6
C1 C6 H6 120.6
C4 C7 H7A 109.5
C4 C7 H7B 109.5
H7A C7 H7B 109.5
C4 C7 H7C 109.5
H7A C7 H7C 109.5
H7B C7 H7C 109.5
C9 C8 O3 118.4(7)
C9 C8 C20 129.0(7)
O3 C8 C20 112.5(6)
C8 C9 C10 123.5(7)
C8 C9 C14 119.8(7)
C10 C9 C14 116.5(7)
C9 C10 C11 110.3(7)
C9 C10 H10A 109.6
C11 C10 H10A 109.6
C9 C10 H10B 109.6
C11 C10 H10B 109.6
H10A C10 H10B 108.1
C13 C11 C10 119.3(8)
C13 C11 C12 59.9(6)
C10 C11 C12 118.3(8)
C13 C11 H11 115.9
C10 C11 H11 115.9
C12 C11 H11 115.9
C13 C12 C11 59.1(6)
C13 C12 H12A 117.9
C11 C12 H12A 117.9
C13 C12 H12B 117.9
C11 C12 H12B 117.9
H12A C12 H12B 115.0
C11 C13 C12 61.0(6)
C11 C13 H13A 117.7
C12 C13 H13A 117.7
C11 C13 H13B 117.7
C12 C13 H13B 117.7
H13A C13 H13B 114.8
C15 C14 C19 118.9(7)
C15 C14 C9 121.2(7)
C19 C14 C9 119.8(7)
C14 C15 C16 121.6(7)
C14 C15 H15 119.2
C16 C15 H15 119.2
C17 C16 C15 119.4(8)
C17 C16 H16 120.3
C15 C16 H16 120.3
C18 C17 C16 117.9(8)
C18 C17 H17 121.1
C16 C17 H17 121.1
C17 C18 C19 122.0(8)
C17 C18 H18 119.0
C19 C18 H18 119.0
C18 C19 C14 120.1(8)
C18 C19 H19 120.0
C14 C19 H19 120.0
C21 C20 C25 117.4(7)
C21 C20 C8 121.0(6)
C25 C20 C8 121.6(6)
C22 C21 C20 122.0(7)
C22 C21 H21 119.0
C20 C21 H21 119.0
C21 C22 C23 118.7(7)
C21 C22 H22 120.7
C23 C22 H22 120.7
C24 C23 C22 121.4(8)
C24 C23 H23 119.3
C22 C23 H23 119.3
C25 C24 C23 119.5(8)
C25 C24 H24 120.2
C23 C24 H24 120.2
C24 C25 C20 121.1(7)
C24 C25 H25 119.5
C20 C25 H25 119.5
C27 C26 C31 120.0(9)
C27 C26 S2 119.7(7)
C31 C26 S2 119.9(7)
C26 C27 C28 118.3(9)
C26 C27 H27 120.9
C28 C27 H27 120.9
C29 C28 C27 122.1(9)
C29 C28 H28 118.9
C27 C28 H28 118.9
C28 C29 C30 117.3(9)
C28 C29 C32 120.9(9)
C30 C29 C32 121.8(9)
C31 C30 C29 122.6(9)
C31 C30 H30 118.7
C29 C30 H30 118.7
C30 C31 C26 119.6(9)
C30 C31 H31 120.2
C26 C31 H31 120.2
C29 C32 H32A 109.5
C29 C32 H32B 109.5
H32A C32 H32B 109.5
C29 C32 H32C 109.5
H32A C32 H32C 109.5
H32B C32 H32C 109.5
C34 C33 O6 115.0(8)
C34 C33 C45 130.0(9)
O6 C33 C45 114.6(7)
C33 C34 C35 123.4(9)
C33 C34 C39 119.0(8)
C35 C34 C39 117.6(8)
C34 C35 C36 110.3(8)
C34 C35 H35A 109.6
C36 C35 H35A 109.6
C34 C35 H35B 109.6
C36 C35 H35B 109.6
H35A C35 H35B 108.1
C37 C36 C35 118.4(8)
C37 C36 C38 60.4(6)
C35 C36 C38 117.5(8)
C37 C36 H36 116.3
C35 C36 H36 116.3
C38 C36 H36 116.3
C36 C37 C38 60.8(6)
C36 C37 H37A 117.7
C38 C37 H37A 117.7
C36 C37 H37B 117.7
C38 C37 H37B 117.7
H37A C37 H37B 114.8
C37 C38 C36 58.8(6)
C37 C38 H38A 117.9
C36 C38 H38A 117.9
C37 C38 H38B 117.9
C36 C38 H38B 117.9
H38A C38 H38B 115.0
C40 C39 C44 120.0(8)
C40 C39 C34 119.1(8)
C44 C39 C34 120.5(8)
C39 C40 C41 121.0(9)
C39 C40 H40 119.5
C41 C40 H40 119.5
C42 C41 C40 117.9(9)
C42 C41 H41 121.1
C40 C41 H41 121.1
C43 C42 C41 121.5(9)
C43 C42 H42 119.3
C41 C42 H42 119.3
C42 C43 C44 119.9(8)
C42 C43 H43 120.0
C44 C43 H43 120.0
C39 C44 C43 119.4(8)
C39 C44 H44 120.3
C43 C44 H44 120.3
C50 C45 C46 120.9(9)
C50 C45 C33 119.5(8)
C46 C45 C33 119.3(8)
C47 C46 C45 118.5(8)
C47 C46 H46 120.8
C45 C46 H46 120.8
C46 C47 C48 121.6(9)
C46 C47 H47 119.2
C48 C47 H47 119.2
C49 C48 C47 118.4(9)
C49 C48 H48 120.8
C47 C48 H48 120.8
C50 C49 C48 120.4(9)
C50 C49 H49 119.8
C48 C49 H49 119.8
C49 C50 C45 120.2(9)
C49 C50 H50 119.9
C45 C50 H50 119.9
C8 O3 S1 121.1(4)
C33 O6 S2 121.5(5)
O2 S1 O1 120.1(3)
O2 S1 O3 109.3(3)
O1 S1 O3 102.7(3)
O2 S1 C1 109.7(3)
O1 S1 C1 109.6(3)
O3 S1 C1 104.1(3)
O5 S2 O4 122.3(4)
O5 S2 O6 102.3(4)
O4 S2 O6 107.9(4)
O5 S2 C26 108.9(4)
O4 S2 C26 109.1(4)
O6 S2 C26 104.9(4)

loop_
_geom_bond_atom_site_label_1
_geom_bond_atom_site_label_2
_geom_bond_distance
C1 C2 1.393(10)
C1 C6 1.409(10)
C1 S1 1.727(8)
C2 C3 1.382(12)
C2 H2 0.9500
C3 C4 1.403(11)
C3 H3 0.9500
C4 C5 1.396(11)
C4 C7 1.510(13)
C5 C6 1.396(12)
C5 H5 0.9500
C6 H6 0.9500
C7 H7A 0.9800
C7 H7B 0.9800
C7 H7C 0.9800
C8 C9 1.322(11)
C8 O3 1.453(9)
C8 C20 1.478(11)
C9 C10 1.497(12)
C9 C14 1.517(11)
C10 C11 1.513(11)
C10 H10A 0.9900
C10 H10B 0.9900
C11 C13 1.493(12)
C11 C12 1.521(13)
C11 H11 1.0000
C12 C13 1.505(14)
C12 H12A 0.9900
C12 H12B 0.9900
C13 H13A 0.9900
C13 H13B 0.9900
C14 C15 1.374(11)
C14 C19 1.408(11)
C15 C16 1.433(11)
C15 H15 0.9500
C16 C17 1.419(12)
C16 H16 0.9500
C17 C18 1.396(12)
C17 H17 0.9500
C18 C19 1.405(11)
C18 H18 0.9500
C19 H19 0.9500
C20 C21 1.408(10)
C20 C25 1.414(10)
C21 C22 1.367(11)
C21 H21 0.9500
C22 C23 1.396(10)
C22 H22 0.9500
C23 C24 1.378(11)
C23 H23 0.9500
C24 C25 1.374(12)
C24 H24 0.9500
C25 H25 0.9500
C26 C27 1.406(13)
C26 C31 1.415(12)
C26 S2 1.785(10)
C27 C28 1.409(14)
C27 H27 0.9500
C28 C29 1.400(14)
C28 H28 0.9500
C29 C30 1.402(13)
C29 C32 1.478(15)
C30 C31 1.362(13)
C30 H30 0.9500
C31 H31 0.9500
C32 H32A 0.9800
C32 H32B 0.9800
C32 H32C 0.9800
C33 C34 1.376(12)
C33 O6 1.441(11)
C33 C45 1.501(13)
C34 C35 1.482(13)
C34 C39 1.493(12)
C35 C36 1.543(12)
C35 H35A 0.9900
C35 H35B 0.9900
C36 C37 1.517(13)
C36 C38 1.548(13)
C36 H36 1.0000
C37 C38 1.542(14)
C37 H37A 0.9900
C37 H37B 0.9900
C38 H38A 0.9900
C38 H38B 0.9900
C39 C40 1.364(13)
C39 C44 1.400(12)
C40 C41 1.420(13)
C40 H40 0.9500
C41 C42 1.392(12)
C41 H41 0.9500
C42 C43 1.372(13)
C42 H42 0.9500
C43 C44 1.405(12)
C43 H43 0.9500
C44 H44 0.9500
C45 C50 1.389(12)
C45 C46 1.395(12)
C46 C47 1.378(13)
C46 H46 0.9500
C47 C48 1.408(13)
C47 H47 0.9500
C48 C49 1.399(13)
C48 H48 0.9500
C49 C50 1.376(14)
C49 H49 0.9500
C50 H50 0.9500
O1 S1 1.442(6)
O2 S1 1.436(5)
O3 S1 1.615(5)
O4 S2 1.427(7)
O5 S2 1.409(7)
O6 S2 1.613(6)
